data_1529857
loop_
_publ_author_name
'Rao, Wei-Hao'
'Yin, Xue-Song'
'Shi, Bing-Feng'

_publ_section_title
;
 Catalyst-Controlled Amino- versus Oxy-Acetoxylation of Urea-Tethered
 Alkenes: Efficient Synthesis of Cyclic Ureas and Isoureas.
;
_journal_issue 15
_journal_name_full 'Organic letters'
_journal_page_first 3758
_journal_page_last 3761
_journal_paper_doi 10.1021/acs.orglett.5b01741
_journal_volume 17
_journal_year 2015
_chemical_absolute_configuration ad
_chemical_formula_moiety 'C20 H22 N2 O5 S'
_chemical_formula_sum 'C20 H22 N2 O5 S'
_chemical_formula_weight 402.46
_chemical_name_systematic
;
 ?
;
_space_group_IT_number 19
_symmetry_cell_setting orthorhombic
_symmetry_space_group_name_Hall 'P 2ac 2ab'
_symmetry_space_group_name_H-M 'P 21 21 21'
_atom_sites_solution_hydrogens geom
_atom_sites_solution_primary direct
_atom_sites_solution_secondary difmap
_audit_creation_method SHELXL-97
_cell_angle_alpha 90.00
_cell_angle_beta 90.00
_cell_angle_gamma 90.00
_cell_formula_units_Z 4
_cell_length_a 6.8305(2)
_cell_length_b 13.7709(6)
_cell_length_c 21.5589(8)
_cell_measurement_reflns_used 15843
_cell_measurement_temperature 296(2)
_cell_measurement_theta_max 27.5
_cell_measurement_theta_min 3.1
_cell_volume 2027.88(13)
_computing_cell_refinement 'PROCESS-AUTO  (Rigaku,2006)'
_computing_data_collection 'PROCESS-AUTO  (Rigaku,2006)'
_computing_data_reduction 'CrystalStructure (Rigaku,2007)'
_computing_molecular_graphics 'Ortep3 for windows (Farrugia,1997)'
_computing_publication_material 'WinGX (Farrugia, 1999)'
_computing_structure_refinement 'SHELXL-97 (Sheldrick, 2008)'
_computing_structure_solution 'SHELXS-97 (Sheldrick, 2008)'
_diffrn_ambient_temperature 296(2)
_diffrn_detector_area_resol_mean 10.00
_diffrn_measured_fraction_theta_full 0.997
_diffrn_measured_fraction_theta_max 0.997
_diffrn_measurement_device_type 'Rigaku RAXIS-RAPID/ZJUG'
_diffrn_measurement_method \w
_diffrn_radiation_monochromator graphite
_diffrn_radiation_source 'rotating anode'
_diffrn_radiation_type MoK\a
_diffrn_radiation_wavelength 0.71073
_diffrn_reflns_av_R_equivalents 0.0386
_diffrn_reflns_av_sigmaI/netI 0.0320
_diffrn_reflns_limit_h_max 7
_diffrn_reflns_limit_h_min -8
_diffrn_reflns_limit_k_max 17
_diffrn_reflns_limit_k_min -17
_diffrn_reflns_limit_l_max 27
_diffrn_reflns_limit_l_min -26
_diffrn_reflns_number 19507
_diffrn_reflns_theta_full 27.45
_diffrn_reflns_theta_max 27.45
_diffrn_reflns_theta_min 3.11
_exptl_absorpt_coefficient_mu 0.193
_exptl_absorpt_correction_T_max 0.9588
_exptl_absorpt_correction_T_min 0.9064
_exptl_absorpt_correction_type multi-scan
_exptl_absorpt_process_details 'Higashi, T. (1995)'
_exptl_crystal_colour colorless
_exptl_crystal_density_diffrn 1.318
_exptl_crystal_density_method 'not measured'
_exptl_crystal_description chunk
_exptl_crystal_F_000 848
_exptl_crystal_size_max 0.49
_exptl_crystal_size_mid 0.38
_exptl_crystal_size_min 0.22
_refine_diff_density_max 0.242
_refine_diff_density_min -0.317
_refine_diff_density_rms 0.041
_refine_ls_abs_structure_details 'Flack H D (1983), Acta Cryst. A39, 876-881'
_refine_ls_abs_structure_Flack -0.07(7)
_refine_ls_extinction_coef 0.0265(13)
_refine_ls_extinction_expression Fc^*^=kFc[1+0.001xFc^2^\l^3^/sin(2\q)]^-1/4^
_refine_ls_extinction_method SHELXL
_refine_ls_goodness_of_fit_ref 1.005
_refine_ls_hydrogen_treatment constr
_refine_ls_matrix_type full
_refine_ls_number_parameters 256
_refine_ls_number_reflns 4617
_refine_ls_number_restraints 0
_refine_ls_restrained_S_all 1.005
_refine_ls_R_factor_all 0.0532
_refine_ls_R_factor_gt 0.0361
_refine_ls_shift/su_max 0.004
_refine_ls_shift/su_mean 0.000
_refine_ls_structure_factor_coef Fsqd
_refine_ls_weighting_details 'calc w=1/[\s^2^(Fo^2^)+(0.0324P)^2^+0.6537P] where P=(Fo^2^+2Fc^2^)/3'
_refine_ls_weighting_scheme calc
_refine_ls_wR_factor_gt 0.0772
_refine_ls_wR_factor_ref 0.0915
_reflns_number_gt 3721
_reflns_number_total 4617
_reflns_threshold_expression >2sigma(I)
_cod_data_source_file ol5b01741_si_003.cif
_cod_data_source_block r165-3
_cod_database_code 1529857

loop_
_symmetry_equiv_pos_as_xyz
'x, y, z'
'-x+1/2, -y, z+1/2'
'x+1/2, -y+1/2, -z'
'-x, y+1/2, -z+1/2'

loop_
_atom_site_label
_atom_site_type_symbol
_atom_site_fract_x
_atom_site_fract_y
_atom_site_fract_z
_atom_site_U_iso_or_equiv
_atom_site_adp_type
_atom_site_occupancy
_atom_site_symmetry_multiplicity
_atom_site_calc_flag
_atom_site_refinement_flags
C1 C 0.0897(3) 0.36642(17) 0.56064(11) 0.0533(5) Uani 1 1 d .
H1 H -0.0131 0.3260 0.5422 0.064 Uiso 1 1 calc R
C2 C 0.1904(3) 0.42468(18) 0.50999(10) 0.0543(6) Uani 1 1 d .
H2A H 0.1345 0.4109 0.4696 0.065 Uiso 1 1 calc R
H2B H 0.1820 0.4939 0.5180 0.065 Uiso 1 1 calc R
C3 C 0.4150(3) 0.32694(13) 0.56002(8) 0.0369(4) Uani 1 1 d .
C4 C 0.0065(3) 0.42231(19) 0.61395(12) 0.0610(6) Uani 1 1 d .
H4A H -0.1126 0.4552 0.6014 0.073 Uiso 1 1 calc R
H4B H -0.0244 0.3788 0.6479 0.073 Uiso 1 1 calc R
C5 C 0.0993(5) 0.5485(2) 0.68119(12) 0.0697(7) Uani 1 1 d .
C6 C 0.2555(6) 0.6196(2) 0.69595(15) 0.0968(11) Uani 1 1 d .
H6A H 0.2269 0.6505 0.7348 0.145 Uiso 1 1 calc R
H6B H 0.2616 0.6678 0.6638 0.145 Uiso 1 1 calc R
H6C H 0.3790 0.5867 0.6987 0.145 Uiso 1 1 calc R
C7 C 0.5500(4) 0.42300(16) 0.47408(9) 0.0527(6) Uani 1 1 d .
H7A H 0.5005 0.4275 0.4320 0.063 Uiso 1 1 calc R
H7B H 0.6527 0.3743 0.4743 0.063 Uiso 1 1 calc R
C8 C 0.6387(3) 0.51973(16) 0.49170(11) 0.0502(5) Uani 1 1 d .
C9 C 0.6084(4) 0.56317(18) 0.54885(12) 0.0629(6) Uani 1 1 d .
H9 H 0.5232 0.5348 0.5772 0.075 Uiso 1 1 calc R
C10 C 0.7039(5) 0.6485(2) 0.56407(16) 0.0802(9) Uani 1 1 d .
H10 H 0.6840 0.6769 0.6027 0.096 Uiso 1 1 calc R
C11 C 0.8282(5) 0.6913(2) 0.5221(2) 0.0985(12) Uani 1 1 d .
H11 H 0.8932 0.7485 0.5323 0.118 Uiso 1 1 calc R
C12 C 0.8560(5) 0.6495(2) 0.4650(2) 0.0938(11) Uani 1 1 d .
H12 H 0.9384 0.6792 0.4363 0.113 Uiso 1 1 calc R
C13 C 0.7634(4) 0.5642(2) 0.44971(14) 0.0693(7) Uani 1 1 d .
H13 H 0.7846 0.5361 0.4110 0.083 Uiso 1 1 calc R
C14 C 0.4787(3) 0.27874(15) 0.70003(8) 0.0417(4) Uani 1 1 d .
C15 C 0.3024(4) 0.24579(18) 0.72242(11) 0.0599(6) Uani 1 1 d .
H15 H 0.2428 0.1915 0.7051 0.072 Uiso 1 1 calc R
C16 C 0.2145(4) 0.2950(2) 0.77138(11) 0.0677(7) Uani 1 1 d .
H16 H 0.0954 0.2728 0.7868 0.081 Uiso 1 1 calc R
C17 C 0.2993(4) 0.37576(18) 0.79760(10) 0.0579(6) Uani 1 1 d .
C18 C 0.4769(4) 0.40702(18) 0.77492(11) 0.0597(6) Uani 1 1 d .
H18 H 0.5368 0.4610 0.7925 0.072 Uiso 1 1 calc R
C19 C 0.5675(4) 0.35909(17) 0.72623(10) 0.0525(5) Uani 1 1 d .
H19 H 0.6874 0.3809 0.7113 0.063 Uiso 1 1 calc R
C20 C 0.1970(5) 0.4301(2) 0.84946(13) 0.0837(9) Uani 1 1 d .
H20A H 0.2928 0.4612 0.8753 0.126 Uiso 1 1 calc R
H20B H 0.1219 0.3853 0.8739 0.126 Uiso 1 1 calc R
H20C H 0.1114 0.4782 0.8321 0.126 Uiso 1 1 calc R
N1 N 0.3927(3) 0.39027(12) 0.51414(7) 0.0461(4) Uani 1 1 d .
N2 N 0.5833(3) 0.29252(12) 0.57791(7) 0.0412(4) Uani 1 1 d .
O1 O 0.2445(2) 0.30359(11) 0.58598(7) 0.0468(4) Uani 1 1 d .
O2 O 0.1510(2) 0.49183(12) 0.63309(8) 0.0588(4) Uani 1 1 d .
O3 O -0.0543(4) 0.53995(19) 0.70739(11) 0.1086(9) Uani 1 1 d .
O4 O 0.4800(3) 0.13161(10) 0.62497(7) 0.0598(4) Uani 1 1 d .
O5 O 0.7949(2) 0.20770(13) 0.64990(7) 0.0616(5) Uani 1 1 d .
S1 S 0.59048(8) 0.21866(4) 0.63665(2) 0.04438(14) Uani 1 1 d .

loop_
_atom_site_aniso_label
_atom_site_aniso_U_11
_atom_site_aniso_U_22
_atom_site_aniso_U_33
_atom_site_aniso_U_23
_atom_site_aniso_U_13
_atom_site_aniso_U_12
C1 0.0420(11) 0.0548(13) 0.0631(13) -0.0183(11) -0.0148(12) 0.0064(11)
C2 0.0610(14) 0.0544(14) 0.0475(12) -0.0101(10) -0.0220(11) 0.0137(12)
C3 0.0438(11) 0.0339(9) 0.0331(9) -0.0065(7) -0.0017(9) 0.0020(9)
C4 0.0408(12) 0.0674(15) 0.0748(16) -0.0198(13) -0.0079(12) 0.0071(12)
C5 0.0802(19) 0.0683(17) 0.0605(15) -0.0228(13) -0.0067(16) 0.0160(16)
C6 0.121(3) 0.083(2) 0.086(2) -0.0446(18) -0.009(2) -0.010(2)
C7 0.0712(16) 0.0496(12) 0.0374(10) 0.0050(9) -0.0014(11) 0.0043(12)
C8 0.0523(13) 0.0441(12) 0.0541(12) 0.0061(10) -0.0102(11) 0.0072(10)
C9 0.0712(16) 0.0499(13) 0.0676(15) -0.0042(11) -0.0092(14) 0.0055(13)
C10 0.082(2) 0.0618(18) 0.097(2) -0.0254(16) -0.0168(19) 0.0100(16)
C11 0.070(2) 0.0578(19) 0.167(4) -0.018(2) -0.006(2) -0.0091(16)
C12 0.073(2) 0.069(2) 0.140(3) -0.002(2) 0.017(2) -0.0131(16)
C13 0.0598(16) 0.0642(17) 0.0839(18) 0.0050(15) 0.0057(15) 0.0028(13)
C14 0.0509(12) 0.0392(10) 0.0349(9) 0.0022(9) 0.0052(9) 0.0061(9)
C15 0.0742(16) 0.0482(13) 0.0573(13) -0.0108(10) 0.0158(13) -0.0118(12)
C16 0.0742(17) 0.0647(17) 0.0643(14) -0.0126(13) 0.0321(14) -0.0145(15)
C17 0.0755(17) 0.0540(14) 0.0444(12) -0.0056(11) 0.0152(12) 0.0019(13)
C18 0.0723(17) 0.0564(14) 0.0505(13) -0.0143(11) 0.0062(12) -0.0088(12)
C19 0.0513(13) 0.0592(14) 0.0470(11) -0.0059(10) 0.0075(11) -0.0015(12)
C20 0.104(2) 0.0791(19) 0.0677(17) -0.0228(15) 0.0343(17) 0.0000(18)
N1 0.0532(10) 0.0455(10) 0.0396(9) 0.0011(7) -0.0076(9) 0.0050(9)
N2 0.0450(9) 0.0424(9) 0.0361(7) 0.0036(7) 0.0042(8) 0.0079(8)
O1 0.0393(8) 0.0479(9) 0.0531(8) -0.0032(7) 0.0011(7) 0.0030(7)
O2 0.0565(9) 0.0617(10) 0.0580(9) -0.0228(8) -0.0045(8) 0.0034(7)
O3 0.0966(17) 0.127(2) 0.1028(17) -0.0520(15) 0.0257(15) 0.0106(15)
O4 0.0880(12) 0.0365(8) 0.0549(9) -0.0041(7) 0.0194(9) 0.0034(7)
O5 0.0562(9) 0.0742(11) 0.0543(9) 0.0112(8) 0.0017(8) 0.0307(9)
S1 0.0560(3) 0.0391(3) 0.0380(2) 0.0027(2) 0.0066(2) 0.0129(2)

loop_
_atom_type_symbol
_atom_type_description
_atom_type_scat_dispersion_real
_atom_type_scat_dispersion_imag
_atom_type_scat_source
C C 0.0033 0.0016 'International Tables Vol C Tables 4.2.6.8 and 6.1.1.4'
H H 0.0000 0.0000 'International Tables Vol C Tables 4.2.6.8 and 6.1.1.4'
N N 0.0061 0.0033 'International Tables Vol C Tables 4.2.6.8 and 6.1.1.4'
O O 0.0106 0.0060 'International Tables Vol C Tables 4.2.6.8 and 6.1.1.4'
S S 0.1246 0.1234 'International Tables Vol C Tables 4.2.6.8 and 6.1.1.4'

loop_
_geom_angle_atom_site_label_1
_geom_angle_atom_site_label_2
_geom_angle_atom_site_label_3
_geom_angle
O1 C1 C4 106.87(18)
O1 C1 C2 104.57(18)
C4 C1 C2 116.9(2)
O1 C1 H1 109.4
C4 C1 H1 109.4
C2 C1 H1 109.4
N1 C2 C1 102.28(18)
N1 C2 H2A 111.3
C1 C2 H2A 111.3
N1 C2 H2B 111.3
C1 C2 H2B 111.3
H2A C2 H2B 109.2
N2 C3 N1 124.1(2)
N2 C3 O1 124.05(16)
N1 C3 O1 111.80(19)
O2 C4 C1 107.64(19)
O2 C4 H4A 110.2
C1 C4 H4A 110.2
O2 C4 H4B 110.2
C1 C4 H4B 110.2
H4A C4 H4B 108.5
O3 C5 O2 122.5(3)
O3 C5 C6 126.4(3)
O2 C5 C6 111.1(3)
C5 C6 H6A 109.5
C5 C6 H6B 109.5
H6A C6 H6B 109.5
C5 C6 H6C 109.5
H6A C6 H6C 109.5
H6B C6 H6C 109.5
N1 C7 C8 114.90(19)
N1 C7 H7A 108.5
C8 C7 H7A 108.5
N1 C7 H7B 108.5
C8 C7 H7B 108.5
H7A C7 H7B 107.5
C9 C8 C13 118.8(2)
C9 C8 C7 123.0(2)
C13 C8 C7 118.1(2)
C10 C9 C8 120.5(3)
C10 C9 H9 119.8
C8 C9 H9 119.8
C11 C10 C9 120.0(3)
C11 C10 H10 120.0
C9 C10 H10 120.0
C12 C11 C10 119.8(3)
C12 C11 H11 120.1
C10 C11 H11 120.1
C11 C12 C13 120.6(3)
C11 C12 H12 119.7
C13 C12 H12 119.7
C12 C13 C8 120.3(3)
C12 C13 H13 119.9
C8 C13 H13 119.9
C15 C14 C19 120.3(2)
C15 C14 S1 119.64(17)
C19 C14 S1 120.02(16)
C14 C15 C16 118.9(2)
C14 C15 H15 120.5
C16 C15 H15 120.5
C17 C16 C15 121.6(2)
C17 C16 H16 119.2
C15 C16 H16 119.2
C18 C17 C16 118.6(2)
C18 C17 C20 120.9(2)
C16 C17 C20 120.5(3)
C17 C18 C19 120.9(2)
C17 C18 H18 119.6
C19 C18 H18 119.6
C14 C19 C18 119.7(2)
C14 C19 H19 120.2
C18 C19 H19 120.2
C17 C20 H20A 109.5
C17 C20 H20B 109.5
H20A C20 H20B 109.5
C17 C20 H20C 109.5
H20A C20 H20C 109.5
H20B C20 H20C 109.5
C3 N1 C7 124.24(19)
C3 N1 C2 111.52(19)
C7 N1 C2 124.22(18)
C3 N2 S1 119.04(14)
C3 O1 C1 109.30(16)
C5 O2 C4 115.3(2)
O5 S1 O4 117.27(10)
O5 S1 N2 104.52(10)
O4 S1 N2 111.67(10)
O5 S1 C14 108.39(10)
O4 S1 C14 107.35(10)
N2 S1 C14 107.21(9)

loop_
_geom_bond_atom_site_label_1
_geom_bond_atom_site_label_2
_geom_bond_distance
C1 O1 1.472(3)
C1 C4 1.495(3)
C1 C2 1.520(3)
C1 H1 0.9800
C2 N1 1.463(3)
C2 H2A 0.9700
C2 H2B 0.9700
C3 N2 1.302(3)
C3 N1 1.327(2)
C3 O1 1.331(2)
C4 O2 1.435(3)
C4 H4A 0.9700
C4 H4B 0.9700
C5 O3 1.198(4)
C5 O2 1.345(3)
C5 C6 1.483(4)
C6 H6A 0.9600
C6 H6B 0.9600
C6 H6C 0.9600
C7 N1 1.451(3)
C7 C8 1.512(3)
C7 H7A 0.9700
C7 H7B 0.9700
C8 C9 1.385(3)
C8 C13 1.386(3)
C9 C10 1.383(4)
C9 H9 0.9300
C10 C11 1.374(5)
C10 H10 0.9300
C11 C12 1.373(5)
C11 H11 0.9300
C12 C13 1.374(4)
C12 H12 0.9300
C13 H13 0.9300
C14 C15 1.375(3)
C14 C19 1.382(3)
C14 S1 1.770(2)
C15 C16 1.390(3)
C15 H15 0.9300
C16 C17 1.376(4)
C16 H16 0.9300
C17 C18 1.377(4)
C17 C20 1.516(3)
C18 C19 1.386(3)
C18 H18 0.9300
C19 H19 0.9300
C20 H20A 0.9600
C20 H20B 0.9600
C20 H20C 0.9600
N2 S1 1.6250(16)
O4 S1 1.4387(17)
O5 S1 1.4332(17)

loop_
_geom_torsion_atom_site_label_1
_geom_torsion_atom_site_label_2
_geom_torsion_atom_site_label_3
_geom_torsion_atom_site_label_4
_geom_torsion
O1 C1 C2 N1 -1.9(2)
C4 C1 C2 N1 116.0(2)
O1 C1 C4 O2 71.0(2)
C2 C1 C4 O2 -45.6(3)
N1 C7 C8 C9 15.0(3)
N1 C7 C8 C13 -168.3(2)
C13 C8 C9 C10 -1.2(4)
C7 C8 C9 C10 175.5(2)
C8 C9 C10 C11 0.7(4)
C9 C10 C11 C12 0.4(5)
C10 C11 C12 C13 -1.2(5)
C11 C12 C13 C8 0.7(5)
C9 C8 C13 C12 0.4(4)
C7 C8 C13 C12 -176.4(3)
C19 C14 C15 C16 0.5(4)
S1 C14 C15 C16 -178.7(2)
C14 C15 C16 C17 0.3(4)
C15 C16 C17 C18 -0.9(4)
C15 C16 C17 C20 177.9(3)
C16 C17 C18 C19 0.8(4)
C20 C17 C18 C19 -178.0(3)
C15 C14 C19 C18 -0.6(3)
S1 C14 C19 C18 178.55(18)
C17 C18 C19 C14 0.0(4)
N2 C3 N1 C7 5.9(3)
O1 C3 N1 C7 -174.79(17)
N2 C3 N1 C2 -172.77(18)
O1 C3 N1 C2 6.6(2)
C8 C7 N1 C3 -98.3(2)
C8 C7 N1 C2 80.1(3)
C1 C2 N1 C3 -2.5(2)
C1 C2 N1 C7 178.85(18)
N1 C3 N2 S1 177.52(14)
O1 C3 N2 S1 -1.8(2)
N2 C3 O1 C1 171.57(18)
N1 C3 O1 C1 -7.8(2)
C4 C1 O1 C3 -118.8(2)
C2 C1 O1 C3 5.8(2)
O3 C5 O2 C4 1.9(4)
C6 C5 O2 C4 -178.1(2)
C1 C4 O2 C5 -179.8(2)
C3 N2 S1 O5 -171.02(15)
C3 N2 S1 O4 61.24(17)
C3 N2 S1 C14 -56.09(18)
C15 C14 S1 O5 -135.97(19)
C19 C14 S1 O5 44.9(2)
C15 C14 S1 O4 -8.4(2)
C19 C14 S1 O4 172.45(17)
C15 C14 S1 N2 111.73(19)
C19 C14 S1 N2 -67.43(19)
